data_7204717
loop_
_publ_author_name
'Nakamura, A.'
'Sato, T.'
'Kuroda, R.'

_publ_section_title
;
 Novel layered structures of the crystals based on
 C-methylcalix[4]resorcinarene formed at high temperatureElectronic
 supplementary information (ESI) available: Structures of compounds 8,
 9, 10 and 12 (4 figures). See
 http://www.rsc.org/suppdata/ce/b3/b307471d/
;
_journal_issue 56
_journal_name_full CrystEngComm
_journal_page_first 318
_journal_paper_doi 10.1039/b307471d
_journal_volume 5
_journal_year 2003
_chemical_formula_sum 'C62 H60 N2 O8'
_chemical_formula_weight 961.12
_chemical_name_systematic
;
?
;
_space_group_IT_number 14
_symmetry_cell_setting monoclinic
_symmetry_space_group_name_Hall '-P 2yn'
_symmetry_space_group_name_H-M 'P 1 21/n 1'
_atom_sites_solution_hydrogens geom
_atom_sites_solution_primary direct
_atom_sites_solution_secondary difmap
_audit_creation_method SHELXL-97
_cell_angle_alpha 90.00
_cell_angle_beta 95.172(2)
_cell_angle_gamma 90.00
_cell_formula_units_Z 4
_cell_length_a 17.4271(11)
_cell_length_b 13.5493(8)
_cell_length_c 21.6050(14)
_cell_measurement_reflns_used 31544
_cell_measurement_temperature 116(2)
_cell_measurement_theta_max 28.33
_cell_measurement_theta_min 1.44
_cell_volume 5080.7(5)
_computing_cell_refinement 'Bruker SMART'
_computing_data_collection 'Bruker SMART'
_computing_data_reduction 'Bruker SMART'
_computing_structure_refinement 'SHELXL-97 (Sheldrick, 1997)'
_computing_structure_solution 'SHELXS-97 (Sheldrick, 1997)'
_diffrn_ambient_temperature 116(2)
_diffrn_measured_fraction_theta_full 0.931
_diffrn_measured_fraction_theta_max 0.931
_diffrn_measurement_device_type 'CCD area detector'
_diffrn_measurement_method '\w scans'
_diffrn_radiation_monochromator graphite
_diffrn_radiation_source 'fine-focus sealed tube'
_diffrn_radiation_type MoK\a
_diffrn_radiation_wavelength 0.71073
_diffrn_reflns_av_R_equivalents 0.0626
_diffrn_reflns_av_sigmaI/netI 0.1548
_diffrn_reflns_limit_h_max 23
_diffrn_reflns_limit_h_min -23
_diffrn_reflns_limit_k_max 17
_diffrn_reflns_limit_k_min -16
_diffrn_reflns_limit_l_max 28
_diffrn_reflns_limit_l_min -16
_diffrn_reflns_number 31544
_diffrn_reflns_theta_full 28.33
_diffrn_reflns_theta_max 28.33
_diffrn_reflns_theta_min 1.44
_exptl_absorpt_coefficient_mu 0.083
_exptl_absorpt_correction_type none
_exptl_crystal_colour brown
_exptl_crystal_density_diffrn 1.257
_exptl_crystal_density_method 'not measured'
_exptl_crystal_description plate
_exptl_crystal_F_000 2040
_exptl_crystal_size_max 0.55
_exptl_crystal_size_mid 0.20
_exptl_crystal_size_min 0.10
_refine_diff_density_max 0.356
_refine_diff_density_min -0.291
_refine_diff_density_rms 0.043
_refine_ls_extinction_method none
_refine_ls_goodness_of_fit_ref 0.717
_refine_ls_hydrogen_treatment mixed
_refine_ls_matrix_type full
_refine_ls_number_parameters 689
_refine_ls_number_reflns 11801
_refine_ls_number_restraints 0
_refine_ls_restrained_S_all 0.717
_refine_ls_R_factor_all 0.1109
_refine_ls_R_factor_gt 0.0474
_refine_ls_shift/su_max 0.074
_refine_ls_shift/su_mean 0.004
_refine_ls_structure_factor_coef Fsqd
_refine_ls_weighting_details 'calc w=1/[\s^2^(Fo^2^)+(0.0206P)^2^+0.0000P] where P=(Fo^2^+2Fc^2^)/3'
_refine_ls_weighting_scheme calc
_refine_ls_wR_factor_gt 0.0743
_refine_ls_wR_factor_ref 0.0836
_reflns_number_gt 5279
_reflns_number_total 11801
_reflns_threshold_expression >2sigma(I)
_cod_data_source_file b307471d.txt
_cod_data_source_block nakamura6
_cod_depositor_comments
;
The following automatic conversions were performed:
'_symmetry_cell_setting' value 'Monoclinic' changed to 'monoclinic'
according to '/home/saulius/struct/CIF-dictionaries/cif_core.dic'
dictionary named 'cif_core.dic' version 2.4.1 from 2010-06-29.

Automatic conversion script
Id: cif_fix_enum 1527 2010-12-29 10:47:43Z saulius 
;
_cod_original_sg_symbol_H-M P2(1)/n
_cod_database_code 7204717

loop_
_symmetry_equiv_pos_as_xyz
'x, y, z'
'-x+1/2, y+1/2, -z+1/2'
'-x, -y, -z'
'x-1/2, -y-1/2, z-1/2'

loop_
_atom_site_label
_atom_site_type_symbol
_atom_site_fract_x
_atom_site_fract_y
_atom_site_fract_z
_atom_site_U_iso_or_equiv
_atom_site_adp_type
_atom_site_occupancy
_atom_site_symmetry_multiplicity
_atom_site_calc_flag
_atom_site_refinement_flags
_atom_site_disorder_assembly
_atom_site_disorder_group
C1 C 0.03102(11) 0.14037(13) 0.25254(10) 0.0219(5) Uani 1 1 d . . .
H1 H -0.0127 0.1353 0.2741 0.026 Uiso 1 1 calc R . .
C2 C 0.02065(11) 0.15698(14) 0.18881(10) 0.0199(5) Uani 1 1 d . . .
C3 C 0.08651(11) 0.16380(14) 0.15778(10) 0.0213(5) Uani 1 1 d . . .
C4 C 0.15903(11) 0.15674(13) 0.18908(10) 0.0221(5) Uani 1 1 d . . .
H4 H 0.2026 0.1633 0.1675 0.027 Uiso 1 1 calc R . .
C5 C 0.16678(11) 0.13995(14) 0.25240(10) 0.0215(5) Uani 1 1 d . . .
C6 C 0.10266(11) 0.13086(13) 0.28623(10) 0.0194(5) Uani 1 1 d . . .
C7 C 0.11086(11) 0.10867(14) 0.35557(9) 0.0230(5) Uani 1 1 d . . .
H7 H 0.1540 0.1486 0.3739 0.028 Uiso 1 1 calc R . .
C8 C 0.04031(11) 0.13786(14) 0.38862(10) 0.0309(6) Uani 1 1 d . . .
H8A H 0.0290 0.2064 0.3812 0.046 Uiso 1 1 calc R . .
H8B H 0.0506 0.1268 0.4325 0.046 Uiso 1 1 calc R . .
H8C H -0.0031 0.0987 0.3730 0.046 Uiso 1 1 calc R . .
O9 O 0.08425(8) 0.17919(10) 0.09397(7) 0.0264(4) Uani 1 1 d . . .
O10 O 0.24169(8) 0.13350(10) 0.27992(7) 0.0271(4) Uani 1 1 d . . .
C11 C -0.10217(10) -0.01356(14) 0.15081(10) 0.0226(5) Uani 1 1 d . . .
H11 H -0.1010 -0.0110 0.1939 0.027 Uiso 1 1 calc R . .
C12 C -0.12404(10) -0.10207(14) 0.12121(10) 0.0201(5) Uani 1 1 d . . .
C13 C -0.12496(11) -0.10249(15) 0.05684(10) 0.0220(5) Uani 1 1 d . . .
C14 C -0.10337(11) -0.02156(14) 0.02383(10) 0.0242(5) Uani 1 1 d . . .
H14 H -0.1033 -0.0248 -0.0192 0.029 Uiso 1 1 calc R . .
C15 C -0.08175(11) 0.06479(15) 0.05536(10) 0.0234(5) Uani 1 1 d . . .
C16 C -0.08204(10) 0.07084(14) 0.11975(10) 0.0204(5) Uani 1 1 d . . .
C17 C -0.05930(10) 0.16611(14) 0.15404(10) 0.0230(5) Uani 1 1 d . . .
H17 H -0.0556 0.2171 0.1223 0.028 Uiso 1 1 calc R . .
C18 C -0.12166(11) 0.20031(14) 0.19513(10) 0.0314(6) Uani 1 1 d . . .
H18A H -0.1689 0.2119 0.1697 0.047 Uiso 1 1 calc R . .
H18B H -0.1054 0.2602 0.2161 0.047 Uiso 1 1 calc R . .
H18C H -0.1297 0.1502 0.2253 0.047 Uiso 1 1 calc R . .
O19 O -0.14508(8) -0.19072(11) 0.02647(7) 0.0282(4) Uani 1 1 d . . .
O20 O -0.05606(8) 0.14584(11) 0.02492(8) 0.0281(4) Uani 1 1 d . . .
C21 C -0.05351(11) -0.22857(13) 0.25762(9) 0.0205(5) Uani 1 1 d . . .
H21 H -0.0893 -0.1978 0.2806 0.025 Uiso 1 1 calc R . .
C22 C 0.01367(11) -0.26522(14) 0.28924(10) 0.0202(5) Uani 1 1 d . . .
C23 C 0.06514(11) -0.31310(14) 0.25379(10) 0.0216(5) Uani 1 1 d . . .
C24 C 0.05111(11) -0.32178(14) 0.19022(10) 0.0232(5) Uani 1 1 d . . .
H24 H 0.0861 -0.3545 0.1674 0.028 Uiso 1 1 calc R . .
C25 C -0.01532(11) -0.28163(14) 0.16042(10) 0.0214(5) Uani 1 1 d . . .
C26 C -0.07013(11) -0.23556(14) 0.19316(10) 0.0206(5) Uani 1 1 d . . .
C27 C -0.14301(10) -0.19283(14) 0.15857(9) 0.0221(5) Uani 1 1 d . . .
H27 H -0.1628 -0.2429 0.1285 0.026 Uiso 1 1 calc R . .
C28 C -0.20723(10) -0.17180(15) 0.20063(10) 0.0296(6) Uani 1 1 d . . .
H28A H -0.1915 -0.1195 0.2290 0.044 Uiso 1 1 calc R . .
H28B H -0.2174 -0.2302 0.2237 0.044 Uiso 1 1 calc R . .
H28C H -0.2531 -0.1525 0.1756 0.044 Uiso 1 1 calc R . .
O29 O 0.13139(9) -0.35111(11) 0.28540(7) 0.0283(4) Uani 1 1 d . . .
O30 O -0.02259(9) -0.29006(10) 0.09667(7) 0.0285(4) Uani 1 1 d . . .
C31 C 0.07957(11) -0.07487(14) 0.35817(9) 0.0214(5) Uani 1 1 d . . .
H31 H 0.0294 -0.0586 0.3434 0.026 Uiso 1 1 calc R . .
C32 C 0.13281(11) 0.00102(14) 0.36759(9) 0.0205(5) Uani 1 1 d . . .
C33 C 0.20797(11) -0.02545(15) 0.38884(9) 0.0229(5) Uani 1 1 d . . .
C34 C 0.22805(11) -0.12332(14) 0.39996(9) 0.0245(5) Uani 1 1 d . . .
H34 H 0.2785 -0.1398 0.4137 0.029 Uiso 1 1 calc R . .
C35 C 0.17288(11) -0.19605(15) 0.39059(9) 0.0223(5) Uani 1 1 d . . .
C36 C 0.09669(11) -0.17347(14) 0.36952(9) 0.0209(5) Uani 1 1 d . . .
C37 C 0.03406(10) -0.25238(14) 0.35840(9) 0.0224(5) Uani 1 1 d . . .
H37 H 0.0566 -0.3148 0.3740 0.027 Uiso 1 1 calc R . .
C38 C -0.03440(10) -0.23116(14) 0.39548(9) 0.0287(5) Uani 1 1 d . . .
H38A H -0.0563 -0.1683 0.3833 0.043 Uiso 1 1 calc R . .
H38B H -0.0175 -0.2300 0.4390 0.043 Uiso 1 1 calc R . .
H38C H -0.0725 -0.2818 0.3875 0.043 Uiso 1 1 calc R . .
O39 O 0.26230(8) 0.04861(10) 0.39548(7) 0.0283(4) Uani 1 1 d . . .
O40 O 0.19683(8) -0.29200(11) 0.40275(7) 0.0290(4) Uani 1 1 d . . .
C41 C 0.23513(12) 0.88177(14) 0.18971(10) 0.0239(5) Uani 1 1 d . . .
C42 C 0.15900(12) 0.90521(14) 0.19647(10) 0.0268(5) Uani 1 1 d . . .
H42 H 0.1441 0.9266 0.2345 0.032 Uiso 1 1 calc R . .
C43 C 0.10536(12) 0.89613(14) 0.14532(11) 0.0284(6) Uani 1 1 d . . .
H43 H 0.0545 0.9131 0.1501 0.034 Uiso 1 1 calc R . .
N44 N 0.12240(10) 0.86452(12) 0.08993(8) 0.0278(4) Uani 1 1 d . . .
C45 C 0.19614(12) 0.84026(15) 0.08463(10) 0.0331(6) Uani 1 1 d . . .
H45 H 0.2092 0.8169 0.0465 0.040 Uiso 1 1 calc R . .
C46 C 0.25350(12) 0.84797(15) 0.13229(10) 0.0322(6) Uani 1 1 d . . .
H46 H 0.3039 0.8308 0.1262 0.039 Uiso 1 1 calc R . .
C47 C 0.29457(12) 0.89321(14) 0.23947(10) 0.0274(5) Uani 1 1 d . . .
C48 C 0.34703(12) 0.90154(14) 0.27884(11) 0.0275(5) Uani 1 1 d . . .
C49 C 0.40735(12) 0.91196(14) 0.32400(10) 0.0273(5) Uani 1 1 d . . .
C50 C 0.46032(12) 0.92116(14) 0.36239(11) 0.0280(5) Uani 1 1 d . . .
C51 C 0.52220(11) 0.93424(14) 0.41057(10) 0.0228(5) Uani 1 1 d . . .
C52 C 0.58262(11) 0.99940(14) 0.40288(10) 0.0259(5) Uani 1 1 d . . .
H52 H 0.5857 1.0325 0.3655 0.031 Uiso 1 1 calc R . .
C53 C 0.63760(11) 1.01360(15) 0.45202(10) 0.0279(5) Uani 1 1 d . . .
H53 H 0.6769 1.0586 0.4472 0.034 Uiso 1 1 calc R . .
N54 N 0.63740(9) 0.96627(12) 0.50613(8) 0.0251(4) Uani 1 1 d . . .
C55 C 0.58087(11) 0.90170(14) 0.51222(10) 0.0251(5) Uani 1 1 d . . .
H55 H 0.5812 0.8665 0.5492 0.030 Uiso 1 1 calc R . .
C56 C 0.52204(11) 0.88450(14) 0.46662(10) 0.0241(5) Uani 1 1 d . . .
H56 H 0.4828 0.8402 0.4733 0.029 Uiso 1 1 calc R . .
C61 C 0.69468(12) 0.42369(17) 0.07291(11) 0.0338(6) Uani 1 1 d . . .
C62 C 0.72208(12) 0.42553(17) 0.13510(12) 0.0393(6) Uani 1 1 d . . .
H62 H 0.7417 0.3683 0.1543 0.047 Uiso 1 1 calc R . .
C63 C 0.72041(13) 0.51224(18) 0.16875(11) 0.0442(7) Uani 1 1 d . . .
H63 H 0.7388 0.5130 0.2105 0.053 Uiso 1 1 calc R . .
C64 C 0.69163(12) 0.59755(17) 0.14060(11) 0.0388(6) Uani 1 1 d . . .
H64 H 0.6914 0.6557 0.1635 0.047 Uiso 1 1 calc R . .
C65 C 0.66319(11) 0.59776(17) 0.07883(11) 0.0306(6) Uani 1 1 d . . .
C66 C 0.66458(11) 0.50990(16) 0.04613(11) 0.0325(6) Uani 1 1 d . . .
H66 H 0.6446 0.5088 0.0047 0.039 Uiso 1 1 calc R . .
C67 C 0.70016(13) 0.33069(16) 0.03512(11) 0.0513(7) Uani 1 1 d . . .
H67A H 0.6493 0.3060 0.0233 0.077 Uiso 1 1 calc R . .
H67B H 0.7291 0.2819 0.0595 0.077 Uiso 1 1 calc R . .
H67C H 0.7255 0.3450 -0.0015 0.077 Uiso 1 1 calc R . .
C68 C 0.63577(13) 0.69217(16) 0.04758(11) 0.0488(7) Uani 1 1 d . . .
H68A H 0.6780 0.7237 0.0298 0.073 Uiso 1 1 calc R . .
H68B H 0.6161 0.7353 0.0776 0.073 Uiso 1 1 calc R . .
H68C H 0.5958 0.6778 0.0154 0.073 Uiso 1 1 calc R . .
C71 C 0.63983(15) 0.99621(17) 0.06398(13) 0.0448(7) Uani 1 1 d . . .
C72 C 0.69274(15) 1.04733(18) 0.10365(14) 0.0546(8) Uani 1 1 d . . .
H72 H 0.7382 1.0702 0.0893 0.066 Uiso 1 1 calc R . .
C73 C 0.67760(15) 1.06441(18) 0.16516(14) 0.0552(8) Uani 1 1 d . . .
H73 H 0.7129 1.0993 0.1916 0.066 Uiso 1 1 calc R . .
C74 C 0.60991(15) 1.02937(18) 0.18708(13) 0.0534(8) Uani 1 1 d . . .
H74 H 0.6001 1.0407 0.2281 0.064 Uiso 1 1 calc R . .
C75 C 0.55791(14) 0.97830(17) 0.14818(13) 0.0422(7) Uani 1 1 d . . .
C76 C 0.57357(15) 0.96348(17) 0.08610(14) 0.0554(8) Uani 1 1 d . . .
H76 H 0.5376 0.9303 0.0593 0.066 Uiso 1 1 calc R . .
C77 C 0.65889(16) 0.9805(2) -0.00155(13) 0.0820(10) Uani 1 1 d . . .
H77A H 0.7003 0.9338 -0.0020 0.123 Uiso 1 1 calc R . .
H77B H 0.6742 1.0420 -0.0187 0.123 Uiso 1 1 calc R . .
H77C H 0.6144 0.9554 -0.0260 0.123 Uiso 1 1 calc R . .
C78 C 0.48467(14) 0.94013(18) 0.16937(14) 0.0726(10) Uani 1 1 d . . .
H78A H 0.4959 0.8902 0.2004 0.109 Uiso 1 1 calc R . .
H78B H 0.4537 0.9124 0.1347 0.109 Uiso 1 1 calc R . .
H78C H 0.4571 0.9932 0.1867 0.109 Uiso 1 1 calc R . .
H9 H 0.0371(12) 0.1744(15) 0.0761(10) 0.055(8) Uiso 1 1 d . . .
H39 H 0.3003(12) 0.0362(15) 0.4277(11) 0.060(8) Uiso 1 1 d . . .
H20 H -0.0690(13) 0.1410(16) -0.0144(11) 0.058(9) Uiso 1 1 d . . .
H30 H -0.0656(12) -0.2647(15) 0.0785(11) 0.055(8) Uiso 1 1 d . . .
H19 H -0.1395(12) -0.1865(17) -0.0128(11) 0.060(9) Uiso 1 1 d . . .
H10 H 0.2456(12) 0.1122(16) 0.3203(11) 0.063(9) Uiso 1 1 d . . .
H29 H 0.1664(13) -0.3644(17) 0.2630(12) 0.070(10) Uiso 1 1 d . . .
H40 H 0.1738(13) -0.3349(16) 0.3770(11) 0.069(10) Uiso 1 1 d . . .

loop_
_atom_site_aniso_label
_atom_site_aniso_U_11
_atom_site_aniso_U_22
_atom_site_aniso_U_33
_atom_site_aniso_U_23
_atom_site_aniso_U_13
_atom_site_aniso_U_12
C1 0.0234(12) 0.0208(11) 0.0220(13) -0.0021(10) 0.0042(10) -0.0001(9)
C2 0.0203(11) 0.0192(11) 0.0197(13) 0.0002(10) -0.0014(10) -0.0015(9)
C3 0.0297(13) 0.0184(11) 0.0156(13) -0.0003(10) 0.0006(10) -0.0021(10)
C4 0.0205(11) 0.0228(12) 0.0236(13) 0.0013(10) 0.0050(10) -0.0044(9)
C5 0.0200(12) 0.0224(12) 0.0211(13) -0.0010(10) -0.0035(10) -0.0032(9)
C6 0.0223(12) 0.0162(11) 0.0195(13) 0.0012(10) 0.0003(10) -0.0008(9)
C7 0.0196(11) 0.0289(12) 0.0199(13) -0.0033(11) -0.0016(10) -0.0043(9)
C8 0.0356(13) 0.0339(13) 0.0234(14) -0.0013(11) 0.0044(11) 0.0041(11)
O9 0.0252(9) 0.0341(9) 0.0193(9) 0.0018(8) -0.0017(8) -0.0050(7)
O10 0.0194(8) 0.0384(9) 0.0227(10) 0.0043(8) -0.0022(7) -0.0034(7)
C11 0.0162(11) 0.0345(13) 0.0166(13) -0.0012(11) -0.0019(10) 0.0037(10)
C12 0.0169(11) 0.0232(12) 0.0198(13) 0.0001(10) -0.0004(10) -0.0009(9)
C13 0.0200(12) 0.0236(12) 0.0216(13) -0.0029(11) -0.0026(10) -0.0007(9)
C14 0.0269(12) 0.0291(12) 0.0159(13) 0.0023(11) -0.0017(10) -0.0025(10)
C15 0.0212(12) 0.0246(12) 0.0238(14) 0.0068(11) -0.0019(10) 0.0000(10)
C16 0.0181(11) 0.0231(12) 0.0193(13) 0.0007(10) -0.0032(10) 0.0001(9)
C17 0.0212(11) 0.0241(12) 0.0229(13) -0.0003(10) -0.0024(10) -0.0001(9)
C18 0.0256(12) 0.0340(13) 0.0333(15) -0.0039(12) -0.0051(11) 0.0047(10)
O19 0.0366(9) 0.0291(9) 0.0184(10) -0.0028(8) -0.0010(8) -0.0060(7)
O20 0.0325(9) 0.0302(9) 0.0199(10) 0.0069(8) -0.0067(8) -0.0065(7)
C21 0.0211(12) 0.0185(11) 0.0230(13) -0.0010(10) 0.0074(10) -0.0029(9)
C22 0.0220(12) 0.0202(11) 0.0188(13) 0.0018(10) 0.0037(10) -0.0036(9)
C23 0.0211(12) 0.0180(11) 0.0254(14) -0.0001(11) -0.0002(10) -0.0018(9)
C24 0.0253(12) 0.0230(12) 0.0221(13) -0.0042(11) 0.0055(10) 0.0012(10)
C25 0.0274(12) 0.0222(12) 0.0146(13) -0.0012(10) 0.0011(10) -0.0052(10)
C26 0.0229(12) 0.0200(11) 0.0192(13) 0.0015(10) 0.0030(10) -0.0033(9)
C27 0.0216(12) 0.0241(12) 0.0205(13) -0.0005(10) 0.0017(10) -0.0038(9)
C28 0.0257(12) 0.0335(13) 0.0296(14) 0.0044(12) 0.0020(11) -0.0029(10)
O29 0.0257(9) 0.0352(9) 0.0241(10) -0.0004(8) 0.0021(8) 0.0073(7)
O30 0.0312(10) 0.0342(9) 0.0196(10) -0.0024(8) -0.0009(8) 0.0045(8)
C31 0.0166(11) 0.0323(13) 0.0152(12) -0.0014(10) 0.0003(9) 0.0013(10)
C32 0.0217(12) 0.0279(12) 0.0118(12) -0.0005(10) 0.0014(10) 0.0007(10)
C33 0.0223(12) 0.0324(13) 0.0138(12) -0.0004(11) 0.0004(10) -0.0056(10)
C34 0.0175(11) 0.0370(13) 0.0185(13) 0.0030(11) -0.0008(10) 0.0012(10)
C35 0.0244(12) 0.0278(12) 0.0151(12) 0.0033(10) 0.0036(10) 0.0041(10)
C36 0.0213(12) 0.0273(12) 0.0143(12) -0.0005(10) 0.0023(10) -0.0004(9)
C37 0.0188(12) 0.0278(12) 0.0207(13) 0.0008(11) 0.0024(10) -0.0006(9)
C38 0.0266(12) 0.0398(14) 0.0198(13) -0.0019(11) 0.0030(11) -0.0067(10)
O39 0.0208(8) 0.0368(9) 0.0256(10) 0.0056(8) -0.0067(8) -0.0063(7)
O40 0.0307(9) 0.0284(9) 0.0278(10) 0.0027(8) 0.0012(8) 0.0045(8)
C41 0.0288(13) 0.0212(12) 0.0208(13) 0.0013(10) -0.0031(11) -0.0016(10)
C42 0.0322(13) 0.0256(12) 0.0228(14) -0.0015(11) 0.0037(11) -0.0035(10)
C43 0.0256(13) 0.0259(12) 0.0340(15) 0.0013(12) 0.0040(12) -0.0037(10)
N44 0.0296(11) 0.0281(11) 0.0250(12) 0.0022(9) -0.0010(9) -0.0035(9)
C45 0.0391(14) 0.0386(14) 0.0218(14) -0.0028(12) 0.0035(12) -0.0007(12)
C46 0.0291(13) 0.0382(14) 0.0280(15) -0.0013(12) -0.0036(12) 0.0042(11)
C47 0.0321(13) 0.0253(13) 0.0245(14) 0.0010(11) 0.0011(12) -0.0008(10)
C48 0.0313(13) 0.0250(12) 0.0255(14) 0.0020(11) -0.0007(11) -0.0015(10)
C49 0.0335(14) 0.0247(13) 0.0230(14) 0.0003(11) -0.0002(12) -0.0010(10)
C50 0.0311(13) 0.0258(13) 0.0267(14) 0.0011(11) 0.0007(12) 0.0017(11)
C51 0.0240(12) 0.0222(12) 0.0221(13) -0.0053(11) 0.0007(10) 0.0035(10)
C52 0.0240(12) 0.0319(13) 0.0219(14) 0.0044(11) 0.0024(11) 0.0055(10)
C53 0.0207(12) 0.0313(13) 0.0318(15) 0.0040(12) 0.0023(11) -0.0006(10)
N54 0.0199(10) 0.0312(11) 0.0242(12) 0.0020(9) 0.0018(9) 0.0001(8)
C55 0.0249(12) 0.0292(13) 0.0215(13) 0.0052(11) 0.0035(11) 0.0037(10)
C56 0.0220(12) 0.0229(12) 0.0274(14) -0.0021(11) 0.0021(11) -0.0009(9)
C61 0.0324(14) 0.0420(15) 0.0284(15) -0.0014(13) 0.0110(12) -0.0065(12)
C62 0.0396(15) 0.0425(15) 0.0361(17) 0.0103(14) 0.0047(13) -0.0008(12)
C63 0.0531(17) 0.0559(17) 0.0224(15) 0.0032(14) -0.0035(13) -0.0138(14)
C64 0.0499(16) 0.0389(15) 0.0285(16) -0.0038(13) 0.0073(13) -0.0120(12)
C65 0.0246(13) 0.0423(15) 0.0260(15) 0.0010(13) 0.0082(11) -0.0006(11)
C66 0.0254(13) 0.0518(16) 0.0207(14) -0.0003(13) 0.0051(11) -0.0032(12)
C67 0.0580(17) 0.0501(16) 0.0491(18) -0.0053(15) 0.0229(15) -0.0052(13)
C68 0.0503(16) 0.0568(17) 0.0412(18) 0.0070(15) 0.0145(14) 0.0074(13)
C71 0.0455(17) 0.0406(16) 0.0493(19) -0.0047(15) 0.0104(15) 0.0044(13)
C72 0.0448(17) 0.0542(18) 0.066(2) 0.0109(17) 0.0085(17) 0.0128(14)
C73 0.0517(19) 0.0571(18) 0.055(2) 0.0097(17) -0.0071(16) 0.0088(15)
C74 0.0529(19) 0.0524(18) 0.055(2) 0.0046(16) 0.0050(16) 0.0114(15)
C75 0.0462(17) 0.0327(15) 0.0501(19) 0.0010(14) 0.0179(15) 0.0053(12)
C76 0.0555(19) 0.0425(16) 0.070(2) -0.0062(16) 0.0174(17) 0.0012(14)
C77 0.098(2) 0.090(2) 0.064(2) -0.016(2) 0.037(2) -0.0021(19)
C78 0.067(2) 0.0523(18) 0.102(3) 0.0089(18) 0.0301(19) 0.0015(16)

loop_
_atom_type_symbol
_atom_type_description
_atom_type_scat_dispersion_real
_atom_type_scat_dispersion_imag
_atom_type_scat_source
C C 0.0033 0.0016 'International Tables Vol C Tables 4.2.6.8 and 6.1.1.4'
H H 0.0000 0.0000 'International Tables Vol C Tables 4.2.6.8 and 6.1.1.4'
N N 0.0061 0.0033 'International Tables Vol C Tables 4.2.6.8 and 6.1.1.4'
O O 0.0106 0.0060 'International Tables Vol C Tables 4.2.6.8 and 6.1.1.4'

loop_
_geom_angle_atom_site_label_1
_geom_angle_atom_site_label_2
_geom_angle_atom_site_label_3
_geom_angle
_geom_angle_site_symmetry_1
_geom_angle_site_symmetry_3
_geom_angle_publ_flag
C2 C1 C6 124.22(19) . . ?
C3 C2 C1 116.82(18) . . ?
C3 C2 C17 121.07(19) . . ?
C1 C2 C17 122.10(18) . . ?
C4 C3 C2 121.4(2) . . ?
C4 C3 O9 115.98(18) . . ?
C2 C3 O9 122.66(18) . . ?
C3 C4 C5 119.96(19) . . ?
C4 C5 O10 116.03(18) . . ?
C4 C5 C6 121.48(19) . . ?
O10 C5 C6 122.49(19) . . ?
C1 C6 C5 116.1(2) . . ?
C1 C6 C7 122.18(18) . . ?
C5 C6 C7 121.64(18) . . ?
C6 C7 C32 110.90(16) . . ?
C6 C7 C8 113.61(16) . . ?
C32 C7 C8 111.60(16) . . ?
C16 C11 C12 123.9(2) . . ?
C13 C12 C11 116.11(19) . . ?
C13 C12 C27 122.92(18) . . ?
C11 C12 C27 120.94(19) . . ?
C14 C13 O19 120.50(19) . . ?
C14 C13 C12 122.4(2) . . ?
O19 C13 C12 117.04(19) . . ?
C13 C14 C15 119.4(2) . . ?
O20 C15 C14 121.6(2) . . ?
O20 C15 C16 117.44(19) . . ?
C14 C15 C16 120.92(19) . . ?
C11 C16 C15 117.27(19) . . ?
C11 C16 C17 121.98(19) . . ?
C15 C16 C17 120.74(19) . . ?
C16 C17 C2 110.88(15) . . ?
C16 C17 C18 111.73(16) . . ?
C2 C17 C18 113.70(17) . . ?
C22 C21 C26 123.58(19) . . ?
C21 C22 C23 116.84(19) . . ?
C21 C22 C37 123.71(18) . . ?
C23 C22 C37 119.41(18) . . ?
C24 C23 O29 121.61(19) . . ?
C24 C23 C22 121.54(19) . . ?
O29 C23 C22 116.85(19) . . ?
C23 C24 C25 119.72(19) . . ?
O30 C25 C24 115.50(18) . . ?
O30 C25 C26 122.83(18) . . ?
C24 C25 C26 121.7(2) . . ?
C25 C26 C21 116.59(19) . . ?
C25 C26 C27 120.07(19) . . ?
C21 C26 C27 123.31(18) . . ?
C12 C27 C26 110.76(15) . . ?
C12 C27 C28 111.69(16) . . ?
C26 C27 C28 113.58(17) . . ?
C36 C31 C32 123.92(18) . . ?
C31 C32 C33 116.95(18) . . ?
C31 C32 C7 122.00(17) . . ?
C33 C32 C7 121.05(17) . . ?
O39 C33 C34 121.19(18) . . ?
O39 C33 C32 117.57(18) . . ?
C34 C33 C32 121.16(18) . . ?
C35 C34 C33 119.75(18) . . ?
C34 C35 O40 116.70(18) . . ?
C34 C35 C36 121.37(18) . . ?
O40 C35 C36 121.93(18) . . ?
C31 C36 C35 116.84(18) . . ?
C31 C36 C37 120.42(17) . . ?
C35 C36 C37 122.74(18) . . ?
C22 C37 C38 114.54(16) . . ?
C22 C37 C36 109.61(16) . . ?
C38 C37 C36 111.51(16) . . ?
C42 C41 C46 118.1(2) . . ?
C42 C41 C47 122.1(2) . . ?
C46 C41 C47 119.8(2) . . ?
C41 C42 C43 118.6(2) . . ?
N44 C43 C42 123.8(2) . . ?
C43 N44 C45 116.69(19) . . ?
N44 C45 C46 123.8(2) . . ?
C45 C46 C41 119.0(2) . . ?
C48 C47 C41 176.5(2) . . ?
C47 C48 C49 179.5(2) . . ?
C50 C49 C48 179.0(3) . . ?
C49 C50 C51 177.5(2) . . ?
C56 C51 C52 118.20(19) . . ?
C56 C51 C50 120.74(19) . . ?
C52 C51 C50 121.0(2) . . ?
C53 C52 C51 118.5(2) . . ?
N54 C53 C52 123.5(2) . . ?
C55 N54 C53 117.55(19) . . ?
N54 C55 C56 123.4(2) . . ?
C55 C56 C51 118.89(19) . . ?
C62 C61 C66 118.3(2) . . ?
C62 C61 C67 120.5(2) . . ?
C66 C61 C67 121.2(2) . . ?
C63 C62 C61 120.2(2) . . ?
C64 C63 C62 120.3(2) . . ?
C63 C64 C65 120.8(2) . . ?
C64 C65 C66 118.0(2) . . ?
C64 C65 C68 120.5(2) . . ?
C66 C65 C68 121.4(2) . . ?
C65 C66 C61 122.3(2) . . ?
C76 C71 C72 118.9(3) . . ?
C76 C71 C77 123.5(3) . . ?
C72 C71 C77 117.6(3) . . ?
C71 C72 C73 119.9(3) . . ?
C74 C73 C72 120.3(3) . . ?
C75 C74 C73 119.9(3) . . ?
C74 C75 C76 118.9(2) . . ?
C74 C75 C78 121.8(3) . . ?
C76 C75 C78 119.3(3) . . ?
C71 C76 C75 122.1(3) . . ?

loop_
_geom_bond_atom_site_label_1
_geom_bond_atom_site_label_2
_geom_bond_distance
_geom_bond_site_symmetry_2
_geom_bond_publ_flag
C1 C2 1.391(3) . ?
C1 C6 1.393(2) . ?
C2 C3 1.384(3) . ?
C2 C17 1.527(2) . ?
C3 C4 1.382(2) . ?
C3 O9 1.391(2) . ?
C4 C5 1.381(3) . ?
C5 O10 1.388(2) . ?
C5 C6 1.395(3) . ?
C6 C7 1.522(3) . ?
C7 C32 1.524(2) . ?
C7 C8 1.529(2) . ?
C11 C16 1.387(2) . ?
C11 C12 1.396(2) . ?
C12 C13 1.389(3) . ?
C12 C27 1.523(2) . ?
C13 C14 1.379(3) . ?
C13 O19 1.393(2) . ?
C14 C15 1.389(2) . ?
C15 O20 1.376(2) . ?
C15 C16 1.394(3) . ?
C16 C17 1.523(2) . ?
C17 C18 1.536(2) . ?
C21 C22 1.393(2) . ?
C21 C26 1.400(3) . ?
C22 C23 1.391(3) . ?
C22 C37 1.515(3) . ?
C23 C24 1.378(3) . ?
C23 O29 1.386(2) . ?
C24 C25 1.384(3) . ?
C25 O30 1.376(2) . ?
C25 C26 1.387(3) . ?
C26 C27 1.528(2) . ?
C27 C28 1.531(2) . ?
C31 C36 1.386(2) . ?
C31 C32 1.388(2) . ?
C32 C33 1.395(2) . ?
C33 O39 1.378(2) . ?
C33 C34 1.387(2) . ?
C34 C35 1.379(2) . ?
C35 O40 1.383(2) . ?
C35 C36 1.398(2) . ?
C36 C37 1.531(2) . ?
C37 C38 1.523(2) . ?
C41 C42 1.385(2) . ?
C41 C46 1.387(3) . ?
C41 C47 1.433(3) . ?
C42 C43 1.387(3) . ?
C43 N44 1.330(3) . ?
N44 C45 1.341(2) . ?
C45 C46 1.373(3) . ?
C47 C48 1.197(3) . ?
C48 C49 1.376(3) . ?
C49 C50 1.191(3) . ?
C50 C51 1.441(3) . ?
C51 C56 1.386(3) . ?
C51 C52 1.395(3) . ?
C52 C53 1.378(3) . ?
C53 N54 1.334(2) . ?
N54 C55 1.333(2) . ?
C55 C56 1.376(3) . ?
C61 C62 1.385(3) . ?
C61 C66 1.386(3) . ?
C61 C67 1.509(3) . ?
C62 C63 1.383(3) . ?
C63 C64 1.379(3) . ?
C64 C65 1.381(3) . ?
C65 C66 1.386(3) . ?
C65 C68 1.504(3) . ?
C71 C76 1.363(3) . ?
C71 C72 1.386(3) . ?
C71 C77 1.498(3) . ?
C72 C73 1.397(3) . ?
C73 C74 1.394(3) . ?
C74 C75 1.367(3) . ?
C75 C76 1.407(3) . ?
C75 C78 1.487(3) . ?
